data_4333817
loop_
_publ_author_name
'Thomas Z\"oller'
'Klaus Jurkschat'

_publ_contact_author_address
;Technische Universit\"at Dortmund
Otto-Hahn-Stra\&se 6
Lehrstuhl f\"ur Anorganische Chemie II
44227 Dortmund
;
_publ_contact_author_email klaus.jurkschat@tu-dortmund.de
_publ_contact_author_name 'Klaus Jurkschat'
_publ_section_title
;
 Novel Trialkanolamine Derivatives of Tin of the Type
 [N(CH2CMe2O)2(CH2)nOSnOR]m (m= 1, 2;n= 2, 3; R =t-Bu, 2,6-Me2C6H3) and
 Related Tri- and Pentanuclear Tin(IV) Oxoclusters. Syntheses and
 Molecular Structures
;
_journal_name_full 'Inorganic Chemistry'
_journal_page_first 1872
_journal_page_last 1882
_journal_paper_doi 10.1021/ic302042n
_journal_volume 52
_journal_year 2013
_chemical_formula_moiety 'C38 H69 N3 O11 Sn3, 0.5 (C7 H8)'
_chemical_formula_sum 'C41.5 H73 N3 O11 Sn3'
_chemical_formula_weight 1146.10
_chemical_melting_point 516
_chemical_name_systematic
; 
(\m~3~-oxido)(2,6-dimethylphenolato)-tris(2,8,9-trioxa-5-aza-3,3,7,7-
tetramethyl-1-stanna-tricyclo[3.3.3.0^1.5^]undecane) toluene solvate 
;
_space_group_IT_number 2
_symmetry_cell_setting triclinic
_symmetry_space_group_name_Hall '-P 1'
_symmetry_space_group_name_H-M 'P -1'
_atom_sites_solution_hydrogens geom
_atom_sites_solution_primary direct
_atom_sites_solution_secondary difmap
_audit_creation_method SHELXL-97
_cell_angle_alpha 96.438(3)
_cell_angle_beta 98.350(4)
_cell_angle_gamma 108.326(4)
_cell_formula_units_Z 2
_cell_length_a 10.3333(4)
_cell_length_b 12.1067(5)
_cell_length_c 20.0604(9)
_cell_measurement_reflns_used 6472
_cell_measurement_temperature 173(2)
_cell_measurement_theta_max 29.0866
_cell_measurement_theta_min 1.9185
_cell_volume 2323.57(18)
_computing_cell_refinement 'CrysAlisPro, Oxford Diffraction Ltd., Version 1.171.33.55''
_computing_data_collection 'CrysAlisPro, Oxford Diffraction Ltd., Version 1.171.33.55''
_computing_data_reduction 'CrysAlisPro, Oxford Diffraction Ltd., Version 1.171.33.55''
_computing_molecular_graphics 'SHELXP-97 (Sheldrick, 1997)'
_computing_publication_material 'enCIFer Version 1.4'
_computing_structure_refinement 'SHELXL-97 (Sheldrick, 1997)'
_computing_structure_solution 'SHELXS-97 (Sheldrick, 1990)'
_diffrn_ambient_temperature 173(2)
_diffrn_measured_fraction_theta_full 0.991
_diffrn_measured_fraction_theta_max 0.991
_diffrn_measurement_device_type 'Xcalibur2 CCD Diffractometer'
_diffrn_measurement_method '\w und \y scan'
_diffrn_radiation_monochromator graphite
_diffrn_radiation_source 'fine-focus sealed tube'
_diffrn_radiation_type MoK\a
_diffrn_radiation_wavelength 0.71073
_diffrn_reflns_av_R_equivalents 0.0607
_diffrn_reflns_av_sigmaI/netI 0.1511
_diffrn_reflns_limit_h_max 12
_diffrn_reflns_limit_h_min -12
_diffrn_reflns_limit_k_max 14
_diffrn_reflns_limit_k_min -14
_diffrn_reflns_limit_l_max 24
_diffrn_reflns_limit_l_min -24
_diffrn_reflns_number 23091
_diffrn_reflns_theta_full 25.50
_diffrn_reflns_theta_max 25.50
_diffrn_reflns_theta_min 1.92
_exptl_absorpt_coefficient_mu 1.659
_exptl_absorpt_correction_T_max 1.00000
_exptl_absorpt_correction_T_min 0.97292
_exptl_absorpt_correction_type multi-scan
_exptl_absorpt_process_details
;
CrysAlis RED, Oxford Diffraction Ltd.,
Version 1.171.32.37 (release 24-10-2008 CrysAlis171 .NET)
(compiled Oct 24 2008,09:44:38)
empirical absorption correction using spherical harmonics,
 implemented in SCALE3 ABSPACK scaling algorithm.
;
_exptl_crystal_colour colourless
_exptl_crystal_density_diffrn 1.638
_exptl_crystal_description plate
_exptl_crystal_F_000 1162
_exptl_crystal_size_max 0.24
_exptl_crystal_size_mid 0.08
_exptl_crystal_size_min 0.02
_refine_diff_density_max 0.695
_refine_diff_density_min -0.521
_refine_diff_density_rms 0.102
_refine_ls_extinction_method none
_refine_ls_goodness_of_fit_ref 0.712
_refine_ls_hydrogen_treatment constr
_refine_ls_matrix_type full
_refine_ls_number_parameters 498
_refine_ls_number_reflns 8569
_refine_ls_number_restraints 6
_refine_ls_restrained_S_all 0.712
_refine_ls_R_factor_all 0.0678
_refine_ls_R_factor_gt 0.0306
_refine_ls_shift/su_max 0.001
_refine_ls_shift/su_mean 0.000
_refine_ls_structure_factor_coef Fsqd
_refine_ls_weighting_details 'calc w=1/[\s^2^(Fo^2^)+(0.0060P)^2^+0.0000P] where P=(Fo^2^+2Fc^2^)/3'
_refine_ls_weighting_scheme calc
_refine_ls_wR_factor_gt 0.0457
_refine_ls_wR_factor_ref 0.0480
_reflns_number_gt 4923
_reflns_number_total 8569
_reflns_threshold_expression >2sigma(I)
_cod_data_source_file ic302042n_si_002_6.cif
_cod_data_source_block 1942sr_Compound8*0.5toluene
_cod_original_cell_volume 2323.56(17)
_cod_original_formula_sum 'C41.50 H73 N3 O11 Sn3'
_cod_database_code 4333817

loop_
_symmetry_equiv_pos_as_xyz
'x, y, z'
'-x, -y, -z'

loop_
_atom_site_label
_atom_site_type_symbol
_atom_site_fract_x
_atom_site_fract_y
_atom_site_fract_z
_atom_site_U_iso_or_equiv
_atom_site_adp_type
_atom_site_occupancy
_atom_site_symmetry_multiplicity
_atom_site_calc_flag
_atom_site_refinement_flags
Sn1 Sn 0.43768(3) -0.02328(3) 0.254164(18) 0.01328(9) Uani 1 1 d .
Sn2 Sn 0.54852(3) 0.26720(3) 0.267738(18) 0.01479(10) Uani 1 1 d .
Sn3 Sn 0.76159(3) 0.14613(3) 0.321704(18) 0.01394(9) Uani 1 1 d .
O1 O 0.3299(3) -0.1029(2) 0.32037(16) 0.0193(9) Uani 1 1 d .
O2 O 0.4484(3) -0.1465(2) 0.18374(15) 0.0147(8) Uani 1 1 d .
O3 O 0.3655(3) 0.1239(2) 0.26717(15) 0.0174(8) Uani 1 1 d .
O4 O 0.4552(3) 0.2658(2) 0.17267(16) 0.0193(9) Uani 1 1 d .
O5 O 0.4950(3) 0.3694(2) 0.33463(16) 0.0203(9) Uani 1 1 d .
O6 O 0.7655(3) 0.3106(2) 0.28283(15) 0.0187(8) Uani 1 1 d .
O7 O 0.9420(3) 0.2599(2) 0.37728(15) 0.0178(8) Uani 1 1 d .
O8 O 0.6126(3) 0.1978(2) 0.36359(16) 0.0191(8) Uani 1 1 d .
O9 O 0.6167(3) -0.0333(2) 0.31508(15) 0.0172(8) Uani 1 1 d .
O10 O 0.8712(3) 0.0734(2) 0.26684(16) 0.0171(8) Uani 1 1 d .
O11 O 0.5965(3) 0.1163(2) 0.23978(15) 0.0159(8) Uani 1 1 d .
N1 N 0.2183(4) -0.0856(3) 0.18738(19) 0.0145(10) Uani 1 1 d .
N2 N 0.6519(4) 0.4703(3) 0.2439(2) 0.0191(10) Uani 1 1 d .
N3 N 0.7749(4) 0.0869(3) 0.4314(2) 0.0195(11) Uani 1 1 d .
C11 C 0.1966(5) -0.1859(4) 0.2925(2) 0.0140(12) Uani 1 1 d .
C12 C 0.1265(5) -0.1407(4) 0.2333(2) 0.0179(13) Uani 1 1 d .
H12A H 0.0495 -0.2065 0.2063 0.021 Uiso 1 1 calc R
H12B H 0.0883 -0.0834 0.2525 0.021 Uiso 1 1 calc R
C13 C 0.2095(5) -0.3042(4) 0.2702(2) 0.0241(13) Uani 1 1 d .
H13A H 0.2547 -0.3282 0.3085 0.036 Uiso 1 1 calc R
H13B H 0.2633 -0.2986 0.2348 0.036 Uiso 1 1 calc R
H13C H 0.1187 -0.3614 0.2532 0.036 Uiso 1 1 calc R
C14 C 0.1110(5) -0.1929(4) 0.3482(2) 0.0271(14) Uani 1 1 d .
H14A H 0.1526 -0.2210 0.3858 0.041 Uiso 1 1 calc R
H14B H 0.0184 -0.2463 0.3305 0.041 Uiso 1 1 calc R
H14C H 0.1080 -0.1160 0.3637 0.041 Uiso 1 1 calc R
C21 C 0.3663(5) -0.1605(4) 0.1192(3) 0.0188(13) Uani 1 1 d .
C22 C 0.2185(5) -0.1693(4) 0.1273(2) 0.0199(13) Uani 1 1 d .
H22A H 0.1710 -0.1525 0.0864 0.024 Uiso 1 1 calc R
H22B H 0.1680 -0.2492 0.1326 0.024 Uiso 1 1 calc R
C23 C 0.3582(5) -0.2782(4) 0.0779(3) 0.0325(15) Uani 1 1 d .
H23A H 0.3170 -0.3418 0.1011 0.049 Uiso 1 1 calc R
H23B H 0.4501 -0.2766 0.0734 0.049 Uiso 1 1 calc R
H23C H 0.3026 -0.2898 0.0333 0.049 Uiso 1 1 calc R
C24 C 0.4301(5) -0.0596(4) 0.0810(2) 0.0305(14) Uani 1 1 d .
H24A H 0.4327 0.0139 0.1058 0.046 Uiso 1 1 calc R
H24B H 0.3747 -0.0735 0.0361 0.046 Uiso 1 1 calc R
H24C H 0.5228 -0.0562 0.0772 0.046 Uiso 1 1 calc R
C31 C 0.2323(4) 0.1153(4) 0.2312(2) 0.0203(14) Uani 1 1 d .
H31A H 0.2354 0.1907 0.2181 0.024 Uiso 1 1 calc R
H31B H 0.1645 0.0951 0.2605 0.024 Uiso 1 1 calc R
C32 C 0.1901(5) 0.0208(4) 0.1678(2) 0.0180(12) Uani 1 1 d .
H32A H 0.0921 0.0011 0.1490 0.022 Uiso 1 1 calc R
H32B H 0.2426 0.0497 0.1333 0.022 Uiso 1 1 calc R
C41 C 0.5266(5) 0.3413(4) 0.1325(3) 0.0193(13) Uani 1 1 d .
C42 C 0.5881(5) 0.4681(4) 0.1726(2) 0.0245(13) Uani 1 1 d .
H42A H 0.6578 0.5154 0.1502 0.029 Uiso 1 1 calc R
H42B H 0.5153 0.5028 0.1727 0.029 Uiso 1 1 calc R
C43 C 0.6378(5) 0.2975(4) 0.1087(2) 0.0267(14) Uani 1 1 d .
H43A H 0.5953 0.2190 0.0831 0.040 Uiso 1 1 calc R
H43B H 0.7032 0.2966 0.1477 0.040 Uiso 1 1 calc R
H43C H 0.6852 0.3491 0.0804 0.040 Uiso 1 1 calc R
C44 C 0.4221(5) 0.3403(4) 0.0703(2) 0.0342(15) Uani 1 1 d .
H44A H 0.3841 0.2623 0.0439 0.051 Uiso 1 1 calc R
H44B H 0.4678 0.3947 0.0428 0.051 Uiso 1 1 calc R
H44C H 0.3487 0.3635 0.0851 0.051 Uiso 1 1 calc R
C51 C 0.4834(5) 0.4774(4) 0.3204(3) 0.0227(13) Uani 1 1 d .
C52 C 0.6140(5) 0.5459(4) 0.2956(3) 0.0217(13) Uani 1 1 d .
H52A H 0.5984 0.6114 0.2760 0.026 Uiso 1 1 calc R
H52B H 0.6905 0.5782 0.3343 0.026 Uiso 1 1 calc R
C53 C 0.3478(5) 0.4552(4) 0.2696(3) 0.0318(15) Uani 1 1 d .
H53A H 0.2703 0.4125 0.2884 0.048 Uiso 1 1 calc R
H53B H 0.3491 0.4098 0.2274 0.048 Uiso 1 1 calc R
H53C H 0.3392 0.5294 0.2612 0.048 Uiso 1 1 calc R
C54 C 0.4805(5) 0.5487(4) 0.3873(2) 0.0325(15) Uani 1 1 d .
H54A H 0.5655 0.5632 0.4190 0.049 Uiso 1 1 calc R
H54B H 0.4035 0.5052 0.4061 0.049 Uiso 1 1 calc R
H54C H 0.4709 0.6225 0.3791 0.049 Uiso 1 1 calc R
C61 C 0.8476(5) 0.4299(4) 0.3060(2) 0.0222(14) Uani 1 1 d .
H61A H 0.9454 0.4397 0.3100 0.027 Uiso 1 1 calc R
H61B H 0.8313 0.4572 0.3503 0.027 Uiso 1 1 calc R
C62 C 0.8053(5) 0.4979(4) 0.2538(3) 0.0219(13) Uani 1 1 d .
H62A H 0.8523 0.5819 0.2693 0.026 Uiso 1 1 calc R
H62B H 0.8310 0.4761 0.2109 0.026 Uiso 1 1 calc R
C71 C 1.0151(5) 0.2206(4) 0.4295(3) 0.0218(13) Uani 1 1 d .
C72 C 0.9125(4) 0.1579(4) 0.4729(2) 0.0233(13) Uani 1 1 d .
H72A H 0.9509 0.1069 0.4971 0.028 Uiso 1 1 calc R
H72B H 0.9015 0.2166 0.5067 0.028 Uiso 1 1 calc R
C73 C 1.1202(5) 0.3318(4) 0.4760(3) 0.0364(16) Uani 1 1 d .
H73A H 1.1858 0.3735 0.4505 0.055 Uiso 1 1 calc R
H73B H 1.1684 0.3092 0.5139 0.055 Uiso 1 1 calc R
H73C H 1.0720 0.3819 0.4928 0.055 Uiso 1 1 calc R
C74 C 1.0922(4) 0.1444(4) 0.4005(2) 0.0272(14) Uani 1 1 d .
H74A H 1.1537 0.1876 0.3736 0.041 Uiso 1 1 calc R
H74B H 1.0266 0.0742 0.3722 0.041 Uiso 1 1 calc R
H74C H 1.1450 0.1232 0.4372 0.041 Uiso 1 1 calc R
C81 C 0.6160(5) 0.2107(4) 0.4349(2) 0.0190(12) Uani 1 1 d .
C82 C 0.6559(5) 0.1062(4) 0.4589(2) 0.0218(13) Uani 1 1 d .
H82A H 0.6790 0.1206 0.5084 0.026 Uiso 1 1 calc R
H82B H 0.5757 0.0347 0.4449 0.026 Uiso 1 1 calc R
C83 C 0.7151(5) 0.3326(4) 0.4704(2) 0.0259(13) Uani 1 1 d .
H83A H 0.6838 0.3923 0.4528 0.039 Uiso 1 1 calc R
H83B H 0.8067 0.3421 0.4619 0.039 Uiso 1 1 calc R
H83C H 0.7169 0.3398 0.5187 0.039 Uiso 1 1 calc R
C84 C 0.4725(5) 0.1955(4) 0.4480(3) 0.0300(14) Uani 1 1 d .
H84A H 0.4443 0.2590 0.4340 0.045 Uiso 1 1 calc R
H84B H 0.4726 0.1960 0.4959 0.045 Uiso 1 1 calc R
H84C H 0.4090 0.1217 0.4225 0.045 Uiso 1 1 calc R
C91 C 0.6281(5) -0.1060(4) 0.3633(2) 0.0216(13) Uani 1 1 d .
H91A H 0.6365 -0.1784 0.3415 0.026 Uiso 1 1 calc R
H91B H 0.5458 -0.1263 0.3836 0.026 Uiso 1 1 calc R
C92 C 0.7569(5) -0.0400(4) 0.4187(2) 0.0225(13) Uani 1 1 d .
H92A H 0.7467 -0.0721 0.4606 0.027 Uiso 1 1 calc R
H92B H 0.8385 -0.0505 0.4042 0.027 Uiso 1 1 calc R
C93 C 0.8561(4) 0.0419(4) 0.1982(3) 0.0175(12) Uani 1 1 d U
C94 C 0.9056(5) 0.1269(4) 0.1582(3) 0.0203(13) Uani 1 1 d .
C95 C 0.8919(5) 0.0914(5) 0.0894(3) 0.0294(14) Uani 1 1 d .
H95A H 0.9226 0.1485 0.0625 0.035 Uiso 1 1 calc R
C96 C 0.8353(5) -0.0241(5) 0.0586(3) 0.0295(14) Uani 1 1 d .
H96A H 0.8258 -0.0455 0.0117 0.035 Uiso 1 1 calc R
C97 C 0.7928(5) -0.1074(5) 0.0992(3) 0.0271(14) Uani 1 1 d .
H97A H 0.7563 -0.1866 0.0791 0.032 Uiso 1 1 calc R
C98 C 0.8022(5) -0.0782(4) 0.1689(3) 0.0198(13) Uani 1 1 d .
C99 C 0.9777(5) 0.2542(4) 0.1913(3) 0.0268(14) Uani 1 1 d .
H99A H 1.0427 0.2929 0.1645 0.040 Uiso 1 1 calc R
H99B H 1.0262 0.2578 0.2365 0.040 Uiso 1 1 calc R
H99C H 0.9101 0.2929 0.1938 0.040 Uiso 1 1 calc R
C100 C 0.7538(5) -0.1721(4) 0.2123(3) 0.0275(14) Uani 1 1 d .
H10A H 0.7568 -0.2458 0.1904 0.041 Uiso 1 1 calc R
H10B H 0.6604 -0.1809 0.2174 0.041 Uiso 1 1 calc R
H10C H 0.8136 -0.1494 0.2564 0.041 Uiso 1 1 calc R

loop_
_atom_site_aniso_label
_atom_site_aniso_U_11
_atom_site_aniso_U_22
_atom_site_aniso_U_33
_atom_site_aniso_U_23
_atom_site_aniso_U_13
_atom_site_aniso_U_12
Sn1 0.0093(2) 0.01438(19) 0.0153(2) 0.00139(16) 0.00083(17) 0.00385(16)
Sn2 0.0122(2) 0.0135(2) 0.0184(2) 0.00128(16) 0.00183(17) 0.00482(16)
Sn3 0.00942(19) 0.0164(2) 0.0150(2) 0.00208(16) 0.00089(17) 0.00377(16)
O1 0.0095(18) 0.0190(18) 0.025(2) 0.0101(16) -0.0018(16) -0.0014(15)
O2 0.0115(18) 0.0152(18) 0.014(2) -0.0046(15) -0.0041(16) 0.0043(14)
O3 0.0062(18) 0.0204(19) 0.021(2) -0.0025(15) -0.0028(16) 0.0033(15)
O4 0.0176(19) 0.0165(18) 0.022(2) 0.0091(16) -0.0005(17) 0.0029(15)
O5 0.023(2) 0.0098(18) 0.028(2) 0.0023(16) 0.0066(17) 0.0057(15)
O6 0.0114(18) 0.0177(18) 0.024(2) 0.0076(16) 0.0036(16) -0.0004(15)
O7 0.0093(18) 0.0204(18) 0.020(2) 0.0038(15) 0.0015(16) 0.0001(15)
O8 0.0171(19) 0.031(2) 0.018(2) 0.0046(16) 0.0084(16) 0.0175(16)
O9 0.0174(19) 0.0209(19) 0.017(2) 0.0041(16) 0.0042(16) 0.0118(15)
O10 0.0157(19) 0.0239(19) 0.012(2) -0.0017(15) -0.0023(16) 0.0106(15)
O11 0.0120(18) 0.0196(18) 0.014(2) -0.0018(15) 0.0008(15) 0.0044(15)
N1 0.007(2) 0.017(2) 0.015(3) -0.0023(19) 0.0013(19) 0.0005(18)
N2 0.015(2) 0.020(2) 0.021(3) 0.006(2) 0.006(2) 0.0034(19)
N3 0.015(2) 0.023(2) 0.019(3) 0.004(2) 0.000(2) 0.005(2)
C11 0.008(3) 0.014(3) 0.015(3) 0.001(2) -0.002(2) 0.000(2)
C12 0.016(3) 0.017(3) 0.016(3) -0.003(2) 0.000(2) 0.004(2)
C13 0.024(3) 0.023(3) 0.025(3) 0.005(2) 0.005(3) 0.006(2)
C14 0.022(3) 0.035(3) 0.024(4) -0.002(3) 0.003(3) 0.013(3)
C21 0.012(3) 0.021(3) 0.019(3) -0.004(2) 0.008(2) 0.000(2)
C22 0.019(3) 0.015(3) 0.025(3) -0.002(2) 0.005(3) 0.005(2)
C23 0.023(3) 0.034(3) 0.037(4) -0.006(3) 0.015(3) 0.007(3)
C24 0.021(3) 0.048(4) 0.027(4) 0.012(3) 0.009(3) 0.013(3)
C31 0.008(3) 0.017(3) 0.034(4) 0.009(3) 0.002(3) 0.002(2)
C32 0.016(3) 0.026(3) 0.013(3) -0.002(2) 0.000(2) 0.011(2)
C41 0.020(3) 0.024(3) 0.017(3) 0.010(2) 0.003(3) 0.009(2)
C42 0.030(3) 0.022(3) 0.028(4) 0.011(3) 0.011(3) 0.014(3)
C43 0.030(3) 0.026(3) 0.027(4) 0.001(3) 0.006(3) 0.014(3)
C44 0.040(4) 0.035(3) 0.029(4) 0.013(3) 0.005(3) 0.013(3)
C51 0.023(3) 0.014(3) 0.029(4) -0.004(2) 0.008(3) 0.005(2)
C52 0.030(3) 0.012(3) 0.021(3) 0.001(2) 0.004(3) 0.005(2)
C53 0.031(3) 0.020(3) 0.047(4) -0.003(3) 0.003(3) 0.016(3)
C54 0.033(3) 0.020(3) 0.042(4) -0.006(3) 0.009(3) 0.009(3)
C61 0.015(3) 0.015(3) 0.029(4) -0.005(2) 0.004(3) -0.004(2)
C62 0.016(3) 0.018(3) 0.028(4) 0.003(3) 0.004(3) 0.001(2)
C71 0.011(3) 0.028(3) 0.018(3) 0.000(3) -0.003(3) 0.000(2)
C72 0.016(3) 0.030(3) 0.020(3) 0.001(2) -0.004(3) 0.008(2)
C73 0.016(3) 0.047(4) 0.035(4) 0.003(3) 0.002(3) -0.003(3)
C74 0.010(3) 0.051(4) 0.017(3) 0.006(3) -0.004(3) 0.008(3)
C81 0.016(3) 0.027(3) 0.013(3) 0.000(2) 0.001(2) 0.007(2)
C82 0.017(3) 0.031(3) 0.014(3) 0.002(2) 0.002(2) 0.005(2)
C83 0.023(3) 0.034(3) 0.016(3) -0.002(3) 0.005(3) 0.005(3)
C84 0.033(3) 0.036(3) 0.022(4) 0.003(3) 0.001(3) 0.016(3)
C91 0.025(3) 0.020(3) 0.019(3) 0.002(2) -0.001(3) 0.010(2)
C92 0.022(3) 0.033(3) 0.020(3) 0.015(3) 0.000(3) 0.016(3)
C93 0.005(2) 0.028(3) 0.018(3) 0.002(2) 0.001(2) 0.006(2)
C94 0.013(3) 0.024(3) 0.029(4) 0.012(3) 0.002(3) 0.011(2)
C95 0.032(3) 0.043(4) 0.026(4) 0.016(3) 0.014(3) 0.022(3)
C96 0.030(3) 0.050(4) 0.012(3) 0.000(3) 0.004(3) 0.019(3)
C97 0.021(3) 0.037(3) 0.022(4) -0.011(3) -0.003(3) 0.017(3)
C98 0.009(3) 0.029(3) 0.022(4) -0.002(3) 0.003(3) 0.010(2)
C99 0.015(3) 0.031(3) 0.038(4) 0.012(3) 0.012(3) 0.009(3)
C100 0.020(3) 0.027(3) 0.036(4) 0.001(3) 0.006(3) 0.009(3)

loop_
_atom_type_symbol
_atom_type_description
_atom_type_scat_dispersion_real
_atom_type_scat_dispersion_imag
_atom_type_scat_source
C C 0.0033 0.0016 'International Tables Vol C Tables 4.2.6.8 and 6.1.1.4'
H H 0.0000 0.0000 'International Tables Vol C Tables 4.2.6.8 and 6.1.1.4'
N N 0.0061 0.0033 'International Tables Vol C Tables 4.2.6.8 and 6.1.1.4'
O O 0.0106 0.0060 'International Tables Vol C Tables 4.2.6.8 and 6.1.1.4'
Sn Sn -0.6537 1.4246 'International Tables Vol C Tables 4.2.6.8 and 6.1.1.4'

loop_
_geom_angle_atom_site_label_1
_geom_angle_atom_site_label_2
_geom_angle_atom_site_label_3
_geom_angle
O2 Sn1 O1 108.20(12)
O2 Sn1 O11 99.45(12)
O1 Sn1 O11 146.90(12)
O2 Sn1 O9 88.96(11)
O1 Sn1 O9 87.43(12)
O11 Sn1 O9 75.02(11)
O2 Sn1 O3 142.33(11)
O1 Sn1 O3 92.59(12)
O11 Sn1 O3 75.31(11)
O9 Sn1 O3 123.90(10)
O2 Sn1 N1 78.06(12)
O1 Sn1 N1 81.12(13)
O11 Sn1 N1 123.10(12)
O9 Sn1 N1 158.96(12)
O3 Sn1 N1 74.50(11)
O5 Sn2 O4 110.25(12)
O5 Sn2 O11 150.79(12)
O4 Sn2 O11 93.60(12)
O5 Sn2 O6 111.12(12)
O4 Sn2 O6 115.29(13)
O11 Sn2 O6 70.72(11)
O5 Sn2 O3 90.71(12)
O4 Sn2 O3 84.05(12)
O11 Sn2 O3 74.79(11)
O6 Sn2 O3 141.05(10)
O5 Sn2 O8 81.64(11)
O4 Sn2 O8 159.23(11)
O11 Sn2 O8 70.85(11)
O6 Sn2 O8 73.41(11)
O3 Sn2 O8 78.70(11)
O5 Sn2 N2 75.00(13)
O4 Sn2 N2 74.33(12)
O11 Sn2 N2 129.51(13)
O6 Sn2 N2 71.17(11)
O3 Sn2 N2 147.57(11)
O8 Sn2 N2 126.11(11)
O5 Sn2 Sn3 118.50(8)
O4 Sn2 Sn3 131.21(9)
O11 Sn2 Sn3 41.52(7)
O6 Sn2 Sn3 44.61(7)
O3 Sn2 Sn3 96.84(7)
O8 Sn2 Sn3 41.48(8)
N2 Sn2 Sn3 115.59(8)
O10 Sn3 O7 88.70(12)
O10 Sn3 O8 168.00(11)
O7 Sn3 O8 103.23(12)
O10 Sn3 O11 94.88(11)
O7 Sn3 O11 146.89(11)
O8 Sn3 O11 74.44(12)
O10 Sn3 O9 87.10(11)
O7 Sn3 O9 141.16(11)
O8 Sn3 O9 84.39(11)
O11 Sn3 O9 71.95(10)
O10 Sn3 O6 106.27(12)
O7 Sn3 O6 79.12(10)
O8 Sn3 O6 75.24(12)
O11 Sn3 O6 68.25(10)
O9 Sn3 O6 138.80(10)
O10 Sn3 N3 108.87(12)
O7 Sn3 N3 75.37(12)
O8 Sn3 N3 75.99(12)
O11 Sn3 N3 133.09(12)
O9 Sn3 N3 69.64(11)
O6 Sn3 N3 135.56(12)
O10 Sn3 Sn2 127.29(8)
O7 Sn3 Sn2 113.95(8)
O8 Sn3 Sn2 46.43(8)
O11 Sn3 Sn2 41.00(8)
O9 Sn3 Sn2 98.98(7)
O6 Sn3 Sn2 41.94(7)
N3 Sn3 Sn2 122.40(9)
C11 O1 Sn1 116.5(3)
C21 O2 Sn1 115.6(2)
C31 O3 Sn2 122.8(3)
C31 O3 Sn1 119.9(2)
Sn2 O3 Sn1 101.50(12)
C41 O4 Sn2 119.5(3)
C51 O5 Sn2 120.6(3)
C61 O6 Sn2 117.7(3)
C61 O6 Sn3 132.8(2)
Sn2 O6 Sn3 93.44(11)
C71 O7 Sn3 118.7(3)
C81 O8 Sn3 120.9(2)
C81 O8 Sn2 143.0(3)
Sn3 O8 Sn2 92.09(13)
C91 O9 Sn1 129.6(3)
C91 O9 Sn3 123.9(2)
Sn1 O9 Sn3 100.80(11)
C93 O10 Sn3 130.8(3)
Sn1 O11 Sn2 106.95(14)
Sn1 O11 Sn3 106.64(13)
Sn2 O11 Sn3 97.48(11)
C12 N1 C22 113.9(3)
C12 N1 C32 111.3(4)
C22 N1 C32 112.5(4)
C12 N1 Sn1 103.8(3)
C22 N1 Sn1 107.0(3)
C32 N1 Sn1 107.6(2)
C42 N2 C52 114.1(3)
C42 N2 C62 112.7(4)
C52 N2 C62 111.5(4)
C42 N2 Sn2 105.8(2)
C52 N2 Sn2 104.3(3)
C62 N2 Sn2 107.7(2)
C92 N3 C72 112.0(3)
C92 N3 C82 110.8(4)
C72 N3 C82 114.2(4)
C92 N3 Sn3 105.9(3)
C72 N3 Sn3 107.7(3)
C82 N3 Sn3 105.6(3)
O1 C11 C13 109.4(4)
O1 C11 C14 107.3(4)
C13 C11 C14 110.4(4)
O1 C11 C12 109.4(4)
C13 C11 C12 112.4(4)
C14 C11 C12 107.8(4)
N1 C12 C11 115.2(4)
N1 C12 H12A 108.5
C11 C12 H12A 108.5
N1 C12 H12B 108.5
C11 C12 H12B 108.5
H12A C12 H12B 107.5
C11 C13 H13A 109.5
C11 C13 H13B 109.5
H13A C13 H13B 109.5
C11 C13 H13C 109.5
H13A C13 H13C 109.5
H13B C13 H13C 109.5
C11 C14 H14A 109.5
C11 C14 H14B 109.5
H14A C14 H14B 109.5
C11 C14 H14C 109.5
H14A C14 H14C 109.5
H14B C14 H14C 109.5
O2 C21 C22 109.4(4)
O2 C21 C24 111.2(4)
C22 C21 C24 111.7(4)
O2 C21 C23 107.9(4)
C22 C21 C23 107.5(4)
C24 C21 C23 109.0(4)
N1 C22 C21 111.7(4)
N1 C22 H22A 109.3
C21 C22 H22A 109.3
N1 C22 H22B 109.3
C21 C22 H22B 109.3
H22A C22 H22B 107.9
C21 C23 H23A 109.5
C21 C23 H23B 109.5
H23A C23 H23B 109.5
C21 C23 H23C 109.5
H23A C23 H23C 109.5
H23B C23 H23C 109.5
C21 C24 H24A 109.5
C21 C24 H24B 109.5
H24A C24 H24B 109.5
C21 C24 H24C 109.5
H24A C24 H24C 109.5
H24B C24 H24C 109.5
O3 C31 C32 109.4(4)
O3 C31 H31A 109.8
C32 C31 H31A 109.8
O3 C31 H31B 109.8
C32 C31 H31B 109.8
H31A C31 H31B 108.2
N1 C32 C31 108.5(3)
N1 C32 H32A 110.0
C31 C32 H32A 110.0
N1 C32 H32B 110.0
C31 C32 H32B 110.0
H32A C32 H32B 108.4
O4 C41 C43 110.1(4)
O4 C41 C44 107.7(4)
C43 C41 C44 109.0(4)
O4 C41 C42 109.9(4)
C43 C41 C42 112.0(4)
C44 C41 C42 108.0(4)
N2 C42 C41 111.3(3)
N2 C42 H42A 109.4
C41 C42 H42A 109.4
N2 C42 H42B 109.4
C41 C42 H42B 109.4
H42A C42 H42B 108.0
C41 C43 H43A 109.5
C41 C43 H43B 109.5
H43A C43 H43B 109.5
C41 C43 H43C 109.5
H43A C43 H43C 109.5
H43B C43 H43C 109.5
C41 C44 H44A 109.5
C41 C44 H44B 109.5
H44A C44 H44B 109.5
C41 C44 H44C 109.5
H44A C44 H44C 109.5
H44B C44 H44C 109.5
O5 C51 C54 107.5(4)
O5 C51 C52 108.7(4)
C54 C51 C52 107.3(4)
O5 C51 C53 110.0(3)
C54 C51 C53 109.3(4)
C52 C51 C53 113.9(4)
N2 C52 C51 111.9(4)
N2 C52 H52A 109.2
C51 C52 H52A 109.2
N2 C52 H52B 109.2
C51 C52 H52B 109.2
H52A C52 H52B 107.9
C51 C53 H53A 109.5
C51 C53 H53B 109.5
H53A C53 H53B 109.5
C51 C53 H53C 109.5
H53A C53 H53C 109.5
H53B C53 H53C 109.5
C51 C54 H54A 109.5
C51 C54 H54B 109.5
H54A C54 H54B 109.5
C51 C54 H54C 109.5
H54A C54 H54C 109.5
H54B C54 H54C 109.5
O6 C61 C62 106.4(3)
O6 C61 H61A 110.5
C62 C61 H61A 110.5
O6 C61 H61B 110.5
C62 C61 H61B 110.5
H61A C61 H61B 108.6
N2 C62 C61 108.6(4)
N2 C62 H62A 110.0
C61 C62 H62A 110.0
N2 C62 H62B 110.0
C61 C62 H62B 110.0
H62A C62 H62B 108.4
O7 C71 C74 111.5(4)
O7 C71 C73 106.7(4)
C74 C71 C73 109.3(4)
O7 C71 C72 108.6(4)
C74 C71 C72 113.1(4)
C73 C71 C72 107.2(4)
N3 C72 C71 112.7(4)
N3 C72 H72A 109.1
C71 C72 H72A 109.1
N3 C72 H72B 109.1
C71 C72 H72B 109.1
H72A C72 H72B 107.8
C71 C73 H73A 109.5
C71 C73 H73B 109.5
H73A C73 H73B 109.5
C71 C73 H73C 109.5
H73A C73 H73C 109.5
H73B C73 H73C 109.5
C71 C74 H74A 109.5
C71 C74 H74B 109.5
H74A C74 H74B 109.5
C71 C74 H74C 109.5
H74A C74 H74C 109.5
H74B C74 H74C 109.5
O8 C81 C84 109.3(4)
O8 C81 C83 110.4(4)
C84 C81 C83 109.6(4)
O8 C81 C82 106.0(4)
C84 C81 C82 107.0(4)
C83 C81 C82 114.4(3)
N3 C82 C81 113.9(4)
N3 C82 H82A 108.8
C81 C82 H82A 108.8
N3 C82 H82B 108.8
C81 C82 H82B 108.8
H82A C82 H82B 107.7
C81 C83 H83A 109.5
C81 C83 H83B 109.5
H83A C83 H83B 109.5
C81 C83 H83C 109.5
H83A C83 H83C 109.5
H83B C83 H83C 109.5
C81 C84 H84A 109.5
C81 C84 H84B 109.5
H84A C84 H84B 109.5
C81 C84 H84C 109.5
H84A C84 H84C 109.5
H84B C84 H84C 109.5
O9 C91 C92 108.7(3)
O9 C91 H91A 110.0
C92 C91 H91A 110.0
O9 C91 H91B 110.0
C92 C91 H91B 110.0
H91A C91 H91B 108.3
N3 C92 C91 110.0(3)
N3 C92 H92A 109.7
C91 C92 H92A 109.7
N3 C92 H92B 109.7
C91 C92 H92B 109.7
H92A C92 H92B 108.2
O10 C93 C94 120.3(4)
O10 C93 C98 119.4(5)
C94 C93 C98 120.1(5)
C95 C94 C93 118.6(5)
C95 C94 C99 121.5(5)
C93 C94 C99 119.8(5)
C96 C95 C94 122.9(5)
C96 C95 H95A 118.5
C94 C95 H95A 118.5
C95 C96 C97 117.8(5)
C95 C96 H96A 121.1
C97 C96 H96A 121.1
C96 C97 C98 122.5(5)
C96 C97 H97A 118.7
C98 C97 H97A 118.7
C97 C98 C93 117.9(5)
C97 C98 C100 121.3(5)
C93 C98 C100 120.8(5)
C94 C99 H99A 109.5
C94 C99 H99B 109.5
H99A C99 H99B 109.5
C94 C99 H99C 109.5
H99A C99 H99C 109.5
H99B C99 H99C 109.5
C98 C100 H10A 109.5
C98 C100 H10B 109.5
H10A C100 H10B 109.5
C98 C100 H10C 109.5
H10A C100 H10C 109.5
H10B C100 H10C 109.5

loop_
_geom_bond_atom_site_label_1
_geom_bond_atom_site_label_2
_geom_bond_distance
Sn1 O2 1.977(3)
Sn1 O1 1.993(3)
Sn1 O11 2.033(3)
Sn1 O9 2.109(3)
Sn1 O3 2.142(3)
Sn1 N1 2.306(3)
Sn2 O5 1.978(3)
Sn2 O4 2.004(3)
Sn2 O11 2.078(3)
Sn2 O6 2.103(3)
Sn2 O3 2.124(3)
Sn2 O8 2.277(3)
Sn2 N2 2.485(4)
Sn2 Sn3 3.1403(5)
Sn3 O10 2.010(3)
Sn3 O7 2.013(3)
Sn3 O8 2.081(3)
Sn3 O11 2.100(3)
Sn3 O9 2.193(3)
Sn3 O6 2.209(3)
Sn3 N3 2.389(4)
O1 C11 1.415(5)
O2 C21 1.402(5)
O3 C31 1.425(4)
O4 C41 1.393(5)
O5 C51 1.406(5)
O6 C61 1.409(4)
O7 C71 1.414(5)
O8 C81 1.415(5)
O9 C91 1.396(5)
O10 C93 1.359(5)
N1 C12 1.479(6)
N1 C22 1.485(5)
N1 C32 1.489(5)
N2 C42 1.479(5)
N2 C52 1.483(6)
N2 C62 1.491(5)
N3 C92 1.476(5)
N3 C72 1.477(5)
N3 C82 1.490(6)
C11 C13 1.505(6)
C11 C14 1.516(7)
C11 C12 1.542(6)
C12 H12A 0.9700
C12 H12B 0.9700
C13 H13A 0.9600
C13 H13B 0.9600
C13 H13C 0.9600
C14 H14A 0.9600
C14 H14B 0.9600
C14 H14C 0.9600
C21 C22 1.531(6)
C21 C24 1.538(6)
C21 C23 1.538(6)
C22 H22A 0.9700
C22 H22B 0.9700
C23 H23A 0.9600
C23 H23B 0.9600
C23 H23C 0.9600
C24 H24A 0.9600
C24 H24B 0.9600
C24 H24C 0.9600
C31 C32 1.522(6)
C31 H31A 0.9700
C31 H31B 0.9700
C32 H32A 0.9700
C32 H32B 0.9700
C41 C43 1.522(6)
C41 C44 1.523(5)
C41 C42 1.540(6)
C42 H42A 0.9700
C42 H42B 0.9700
C43 H43A 0.9600
C43 H43B 0.9600
C43 H43C 0.9600
C44 H44A 0.9600
C44 H44B 0.9600
C44 H44C 0.9600
C51 C54 1.523(6)
C51 C52 1.529(7)
C51 C53 1.536(6)
C52 H52A 0.9700
C52 H52B 0.9700
C53 H53A 0.9600
C53 H53B 0.9600
C53 H53C 0.9600
C54 H54A 0.9600
C54 H54B 0.9600
C54 H54C 0.9600
C61 C62 1.501(6)
C61 H61A 0.9700
C61 H61B 0.9700
C62 H62A 0.9700
C62 H62B 0.9700
C71 C74 1.517(6)
C71 C73 1.538(6)
C71 C72 1.538(6)
C72 H72A 0.9700
C72 H72B 0.9700
C73 H73A 0.9600
C73 H73B 0.9600
C73 H73C 0.9600
C74 H74A 0.9600
C74 H74B 0.9600
C74 H74C 0.9600
C81 C84 1.502(6)
C81 C83 1.528(6)
C81 C82 1.552(6)
C82 H82A 0.9700
C82 H82B 0.9700
C83 H83A 0.9600
C83 H83B 0.9600
C83 H83C 0.9600
C84 H84A 0.9600
C84 H84B 0.9600
C84 H84C 0.9600
C91 C92 1.533(5)
C91 H91A 0.9700
C91 H91B 0.9700
C92 H92A 0.9700
C92 H92B 0.9700
C93 C94 1.392(6)
C93 C98 1.405(6)
C94 C95 1.371(7)
C94 C99 1.509(6)
C95 C96 1.365(6)
C95 H95A 0.9300
C96 C97 1.372(6)
C96 H96A 0.9300
C97 C98 1.385(7)
C97 H97A 0.9300
C98 C100 1.514(6)
C99 H99A 0.9600
C99 H99B 0.9600
C99 H99C 0.9600
C100 H10A 0.9600
C100 H10B 0.9600
C100 H10C 0.9600

loop_
_geom_torsion_atom_site_label_1
_geom_torsion_atom_site_label_2
_geom_torsion_atom_site_label_3
_geom_torsion_atom_site_label_4
_geom_torsion
O5 Sn2 Sn3 O10 -163.23(14)
O4 Sn2 Sn3 O10 14.17(16)
O11 Sn2 Sn3 O10 44.51(17)
O6 Sn2 Sn3 O10 -71.30(16)
O3 Sn2 Sn3 O10 102.23(13)
O8 Sn2 Sn3 O10 166.53(15)
N2 Sn2 Sn3 O10 -77.05(15)
O5 Sn2 Sn3 O7 -55.35(14)
O4 Sn2 Sn3 O7 122.04(15)
O11 Sn2 Sn3 O7 152.38(17)
O6 Sn2 Sn3 O7 36.57(16)
O3 Sn2 Sn3 O7 -149.90(13)
O8 Sn2 Sn3 O7 -85.60(15)
N2 Sn2 Sn3 O7 30.82(15)
O5 Sn2 Sn3 O8 30.25(14)
O4 Sn2 Sn3 O8 -152.36(16)
O11 Sn2 Sn3 O8 -122.02(17)
O6 Sn2 Sn3 O8 122.17(16)
O3 Sn2 Sn3 O8 -64.30(14)
N2 Sn2 Sn3 O8 116.42(15)
O5 Sn2 Sn3 O11 152.26(17)
O4 Sn2 Sn3 O11 -30.34(17)
O6 Sn2 Sn3 O11 -115.81(18)
O3 Sn2 Sn3 O11 57.72(15)
O8 Sn2 Sn3 O11 122.02(17)
N2 Sn2 Sn3 O11 -121.56(17)
O5 Sn2 Sn3 O9 103.57(13)
O4 Sn2 Sn3 O9 -79.04(14)
O11 Sn2 Sn3 O9 -48.69(16)
O6 Sn2 Sn3 O9 -164.50(15)
O3 Sn2 Sn3 O9 9.02(12)
O8 Sn2 Sn3 O9 73.32(14)
N2 Sn2 Sn3 O9 -170.25(14)
O5 Sn2 Sn3 O6 -91.93(16)
O4 Sn2 Sn3 O6 85.47(17)
O11 Sn2 Sn3 O6 115.81(18)
O3 Sn2 Sn3 O6 173.53(15)
O8 Sn2 Sn3 O6 -122.17(16)
N2 Sn2 Sn3 O6 -5.75(16)
O5 Sn2 Sn3 N3 32.05(14)
O4 Sn2 Sn3 N3 -150.56(15)
O11 Sn2 Sn3 N3 -120.22(17)
O6 Sn2 Sn3 N3 123.97(16)
O3 Sn2 Sn3 N3 -62.50(13)
O8 Sn2 Sn3 N3 1.80(15)
N2 Sn2 Sn3 N3 118.22(15)
O2 Sn1 O1 C11 -54.3(3)
O11 Sn1 O1 C11 160.5(3)
O9 Sn1 O1 C11 -142.4(3)
O3 Sn1 O1 C11 93.8(3)
N1 Sn1 O1 C11 19.9(3)
O1 Sn1 O2 C21 107.3(3)
O11 Sn1 O2 C21 -91.1(3)
O9 Sn1 O2 C21 -165.8(3)
O3 Sn1 O2 C21 -13.0(4)
N1 Sn1 O2 C21 30.9(3)
O5 Sn2 O3 C31 77.1(3)
O4 Sn2 O3 C31 -33.2(3)
O11 Sn2 O3 C31 -128.6(3)
O6 Sn2 O3 C31 -156.8(3)
O8 Sn2 O3 C31 158.4(3)
N2 Sn2 O3 C31 14.7(5)
Sn3 Sn2 O3 C31 -164.1(3)
O5 Sn2 O3 Sn1 -145.48(13)
O4 Sn2 O3 Sn1 104.23(14)
O11 Sn2 O3 Sn1 8.85(11)
O6 Sn2 O3 Sn1 -19.4(2)
O8 Sn2 O3 Sn1 -64.15(12)
N2 Sn2 O3 Sn1 152.13(19)
Sn3 Sn2 O3 Sn1 -26.66(11)
O2 Sn1 O3 C31 43.5(4)
O1 Sn1 O3 C31 -81.3(3)
O11 Sn1 O3 C31 129.9(3)
O9 Sn1 O3 C31 -169.9(3)
N1 Sn1 O3 C31 -1.3(3)
O2 Sn1 O3 Sn2 -95.49(18)
O1 Sn1 O3 Sn2 139.75(12)
O11 Sn1 O3 Sn2 -9.02(11)
O9 Sn1 O3 Sn2 51.11(18)
N1 Sn1 O3 Sn2 -140.21(16)
O5 Sn2 O4 C41 96.4(3)
O11 Sn2 O4 C41 -100.8(3)
O6 Sn2 O4 C41 -30.4(4)
O3 Sn2 O4 C41 -175.0(3)
O8 Sn2 O4 C41 -141.2(3)
N2 Sn2 O4 C41 29.4(3)
Sn3 Sn2 O4 C41 -81.2(3)
O4 Sn2 O5 C51 -40.2(3)
O11 Sn2 O5 C51 177.0(3)
O6 Sn2 O5 C51 88.9(3)
O3 Sn2 O5 C51 -124.1(3)
O8 Sn2 O5 C51 157.5(3)
N2 Sn2 O5 C51 26.5(3)
Sn3 Sn2 O5 C51 137.8(3)
O5 Sn2 O6 C61 -33.5(3)
O4 Sn2 O6 C61 92.9(3)
O11 Sn2 O6 C61 177.6(3)
O3 Sn2 O6 C61 -153.4(3)
O8 Sn2 O6 C61 -107.3(3)
N2 Sn2 O6 C61 31.4(3)
Sn3 Sn2 O6 C61 -143.1(3)
O5 Sn2 O6 Sn3 109.67(12)
O4 Sn2 O6 Sn3 -123.96(12)
O11 Sn2 O6 Sn3 -39.22(11)
O3 Sn2 O6 Sn3 -10.3(2)
O8 Sn2 O6 Sn3 35.81(10)
N2 Sn2 O6 Sn3 174.52(15)
O10 Sn3 O6 C61 -98.1(4)
O7 Sn3 O6 C61 -12.7(4)
O8 Sn3 O6 C61 94.3(4)
O11 Sn3 O6 C61 173.1(4)
O9 Sn3 O6 C61 157.3(4)
N3 Sn3 O6 C61 43.0(4)
Sn2 Sn3 O6 C61 133.6(4)
O10 Sn3 O6 Sn2 128.28(11)
O7 Sn3 O6 Sn2 -146.32(14)
O8 Sn3 O6 Sn2 -39.36(11)
O11 Sn3 O6 Sn2 39.48(11)
O9 Sn3 O6 Sn2 23.6(2)
N3 Sn3 O6 Sn2 -90.60(17)
O10 Sn3 O7 C71 -79.4(3)
O8 Sn3 O7 C71 102.0(3)
O11 Sn3 O7 C71 -176.3(3)
O9 Sn3 O7 C71 4.4(4)
O6 Sn3 O7 C71 173.8(3)
N3 Sn3 O7 C71 30.5(3)
Sn2 Sn3 O7 C71 149.9(3)
O10 Sn3 O8 C81 134.6(6)
O7 Sn3 O8 C81 -51.8(3)
O11 Sn3 O8 C81 162.3(3)
O9 Sn3 O8 C81 89.6(3)
O6 Sn3 O8 C81 -126.6(3)
N3 Sn3 O8 C81 19.2(3)
Sn2 Sn3 O8 C81 -162.4(3)
O10 Sn3 O8 Sn2 -63.0(6)
O7 Sn3 O8 Sn2 110.60(11)
O11 Sn3 O8 Sn2 -35.27(10)
O9 Sn3 O8 Sn2 -108.06(11)
O6 Sn3 O8 Sn2 35.81(9)
N3 Sn3 O8 Sn2 -178.43(13)
O5 Sn2 O8 C81 1.0(4)
O4 Sn2 O8 C81 -125.8(5)
O11 Sn2 O8 C81 -169.0(5)
O6 Sn2 O8 C81 116.1(5)
O3 Sn2 O8 C81 -91.4(5)
N2 Sn2 O8 C81 65.5(5)
Sn3 Sn2 O8 C81 154.5(5)
O5 Sn2 O8 Sn3 -153.42(12)
O4 Sn2 O8 Sn3 79.8(4)
O11 Sn2 O8 Sn3 36.51(10)
O6 Sn2 O8 Sn3 -38.34(11)
O3 Sn2 O8 Sn3 114.17(12)
N2 Sn2 O8 Sn3 -88.96(15)
O2 Sn1 O9 C91 -88.8(4)
O1 Sn1 O9 C91 19.5(4)
O11 Sn1 O9 C91 171.2(4)
O3 Sn1 O9 C91 110.9(4)
N1 Sn1 O9 C91 -37.3(6)
O2 Sn1 O9 Sn3 117.68(13)
O1 Sn1 O9 Sn3 -134.05(14)
O11 Sn1 O9 Sn3 17.61(12)
O3 Sn1 O9 Sn3 -42.66(19)
N1 Sn1 O9 Sn3 169.1(3)
O10 Sn3 O9 C91 91.0(3)
O7 Sn3 O9 C91 6.7(4)
O8 Sn3 O9 C91 -97.4(3)
O11 Sn3 O9 C91 -172.9(4)
O6 Sn3 O9 C91 -157.4(3)
N3 Sn3 O9 C91 -20.3(3)
Sn2 Sn3 O9 C91 -141.7(3)
O10 Sn3 O9 Sn1 -113.41(13)
O7 Sn3 O9 Sn1 162.29(15)
O8 Sn3 O9 Sn1 58.12(13)
O11 Sn3 O9 Sn1 -17.32(12)
O6 Sn3 O9 Sn1 -1.8(2)
N3 Sn3 O9 Sn1 135.24(16)
Sn2 Sn3 O9 Sn1 13.90(12)
O7 Sn3 O10 C93 -134.1(4)
O8 Sn3 O10 C93 39.7(8)
O11 Sn3 O10 C93 12.9(4)
O9 Sn3 O10 C93 84.5(4)
O6 Sn3 O10 C93 -55.8(4)
N3 Sn3 O10 C93 151.8(4)
Sn2 Sn3 O10 C93 -14.6(4)
O2 Sn1 O11 Sn2 151.26(12)
O1 Sn1 O11 Sn2 -62.1(2)
O9 Sn1 O11 Sn2 -122.38(15)
O3 Sn1 O11 Sn2 9.45(11)
N1 Sn1 O11 Sn2 69.41(18)
O2 Sn1 O11 Sn3 -105.26(13)
O1 Sn1 O11 Sn3 41.4(3)
O9 Sn1 O11 Sn3 -18.90(12)
O3 Sn1 O11 Sn3 112.94(14)
N1 Sn1 O11 Sn3 172.90(13)
O5 Sn2 O11 Sn1 53.0(3)
O4 Sn2 O11 Sn1 -92.38(14)
O6 Sn2 O11 Sn1 152.05(16)
O3 Sn2 O11 Sn1 -9.56(12)
O8 Sn2 O11 Sn1 73.52(13)
N2 Sn2 O11 Sn1 -164.99(12)
Sn3 Sn2 O11 Sn1 110.00(17)
O5 Sn2 O11 Sn3 -57.0(3)
O4 Sn2 O11 Sn3 157.62(13)
O6 Sn2 O11 Sn3 42.05(12)
O3 Sn2 O11 Sn3 -119.55(14)
O8 Sn2 O11 Sn3 -36.48(11)
N2 Sn2 O11 Sn3 85.01(17)
O10 Sn3 O11 Sn1 103.79(14)
O7 Sn3 O11 Sn1 -161.10(17)
O8 Sn3 O11 Sn1 -70.64(14)
O9 Sn3 O11 Sn1 18.45(12)
O6 Sn3 O11 Sn1 -150.63(17)
N3 Sn3 O11 Sn1 -17.8(2)
Sn2 Sn3 O11 Sn1 -110.26(18)
O10 Sn3 O11 Sn2 -145.96(13)
O7 Sn3 O11 Sn2 -50.8(3)
O8 Sn3 O11 Sn2 39.62(12)
O9 Sn3 O11 Sn2 128.70(15)
O6 Sn3 O11 Sn2 -40.38(12)
N3 Sn3 O11 Sn2 92.42(17)
O2 Sn1 N1 C12 114.2(3)
O1 Sn1 N1 C12 3.4(3)
O11 Sn1 N1 C12 -152.2(2)
O9 Sn1 N1 C12 61.2(5)
O3 Sn1 N1 C12 -91.9(3)
O2 Sn1 N1 C22 -6.6(3)
O1 Sn1 N1 C22 -117.4(3)
O11 Sn1 N1 C22 87.0(3)
O9 Sn1 N1 C22 -59.6(5)
O3 Sn1 N1 C22 147.4(3)
O2 Sn1 N1 C32 -127.7(3)
O1 Sn1 N1 C32 121.4(3)
O11 Sn1 N1 C32 -34.1(3)
O9 Sn1 N1 C32 179.2(3)
O3 Sn1 N1 C32 26.2(3)
O5 Sn2 N2 C42 -119.2(3)
O4 Sn2 N2 C42 -2.6(3)
O11 Sn2 N2 C42 79.0(3)
O6 Sn2 N2 C42 121.8(3)
O3 Sn2 N2 C42 -52.6(4)
O8 Sn2 N2 C42 173.3(3)
Sn3 Sn2 N2 C42 126.0(3)
O5 Sn2 N2 C52 1.4(2)
O4 Sn2 N2 C52 118.0(3)
O11 Sn2 N2 C52 -160.4(2)
O6 Sn2 N2 C52 -117.6(3)
O3 Sn2 N2 C52 68.0(4)
O8 Sn2 N2 C52 -66.1(3)
Sn3 Sn2 N2 C52 -113.3(2)
O5 Sn2 N2 C62 120.0(3)
O4 Sn2 N2 C62 -123.4(3)
O11 Sn2 N2 C62 -41.8(3)
O6 Sn2 N2 C62 1.0(3)
O3 Sn2 N2 C62 -173.4(3)
O8 Sn2 N2 C62 52.5(3)
Sn3 Sn2 N2 C62 5.3(3)
O10 Sn3 N3 C92 -42.9(3)
O7 Sn3 N3 C92 -126.3(3)
O8 Sn3 N3 C92 125.7(3)
O11 Sn3 N3 C92 73.4(3)
O9 Sn3 N3 C92 36.5(3)
O6 Sn3 N3 C92 176.7(2)
Sn2 Sn3 N3 C92 124.3(2)
O10 Sn3 N3 C72 77.1(3)
O7 Sn3 N3 C72 -6.3(3)
O8 Sn3 N3 C72 -114.3(3)
O11 Sn3 N3 C72 -166.6(2)
O9 Sn3 N3 C72 156.5(3)
O6 Sn3 N3 C72 -63.3(3)
Sn2 Sn3 N3 C72 -115.7(3)
O10 Sn3 N3 C82 -160.5(2)
O7 Sn3 N3 C82 116.1(3)
O8 Sn3 N3 C82 8.1(2)
O11 Sn3 N3 C82 -44.2(3)
O9 Sn3 N3 C82 -81.1(3)
O6 Sn3 N3 C82 59.1(3)
Sn2 Sn3 N3 C82 6.7(3)
Sn1 O1 C11 C13 85.4(4)
Sn1 O1 C11 C14 -154.8(3)
Sn1 O1 C11 C12 -38.1(4)
C22 N1 C12 C11 91.8(4)
C32 N1 C12 C11 -139.6(4)
Sn1 N1 C12 C11 -24.2(4)
O1 C11 C12 N1 41.4(5)
C13 C11 C12 N1 -80.4(5)
C14 C11 C12 N1 157.7(4)
Sn1 O2 C21 C22 -48.9(4)
Sn1 O2 C21 C24 75.0(4)
Sn1 O2 C21 C23 -165.5(3)
C12 N1 C22 C21 -129.7(4)
C32 N1 C22 C21 102.4(4)
Sn1 N1 C22 C21 -15.6(4)
O2 C21 C22 N1 40.0(5)
C24 C21 C22 N1 -83.5(5)
C23 C21 C22 N1 156.9(4)
Sn2 O3 C31 C32 106.4(4)
Sn1 O3 C31 C32 -23.6(5)
C12 N1 C32 C31 66.8(4)
C22 N1 C32 C31 -163.9(4)
Sn1 N1 C32 C31 -46.3(4)
O3 C31 C32 N1 46.2(5)
Sn2 O4 C41 C43 73.1(4)
Sn2 O4 C41 C44 -168.1(3)
Sn2 O4 C41 C42 -50.6(4)
C52 N2 C42 C41 -134.0(4)
C62 N2 C42 C41 97.5(4)
Sn2 N2 C42 C41 -19.9(4)
O4 C41 C42 N2 43.3(5)
C43 C41 C42 N2 -79.3(5)
C44 C41 C42 N2 160.6(4)
Sn2 O5 C51 C54 -164.8(3)
Sn2 O5 C51 C52 -49.0(4)
Sn2 O5 C51 C53 76.3(5)
C42 N2 C52 C51 90.0(5)
C62 N2 C52 C51 -140.9(4)
Sn2 N2 C52 C51 -24.9(4)
O5 C51 C52 N2 46.1(5)
C54 C51 C52 N2 162.0(4)
C53 C51 C52 N2 -76.9(5)
Sn2 O6 C61 C62 -58.7(4)
Sn3 O6 C61 C62 176.0(3)
C42 N2 C62 C61 -145.3(4)
C52 N2 C62 C61 84.9(5)
Sn2 N2 C62 C61 -29.0(4)
O6 C61 C62 N2 54.2(5)
Sn3 O7 C71 C74 77.4(4)
Sn3 O7 C71 C73 -163.2(3)
Sn3 O7 C71 C72 -47.9(5)
C92 N3 C72 C71 101.0(5)
C82 N3 C72 C71 -132.0(4)
Sn3 N3 C72 C71 -15.1(4)
O7 C71 C72 N3 38.1(5)
C74 C71 C72 N3 -86.4(5)
C73 C71 C72 N3 153.0(4)
Sn3 O8 C81 C84 -155.4(3)
Sn2 O8 C81 C84 54.8(6)
Sn3 O8 C81 C83 84.0(4)
Sn2 O8 C81 C83 -65.8(6)
Sn3 O8 C81 C82 -40.4(4)
Sn2 O8 C81 C82 169.8(3)
C92 N3 C82 C81 -145.6(4)
C72 N3 C82 C81 86.8(5)
Sn3 N3 C82 C81 -31.4(4)
O8 C81 C82 N3 46.3(5)
C84 C81 C82 N3 162.8(4)
C83 C81 C82 N3 -75.6(5)
Sn1 O9 C91 C92 -149.0(3)
Sn3 O9 C91 C92 -0.8(5)
C72 N3 C92 C91 -167.6(4)
C82 N3 C92 C91 63.6(5)
Sn3 N3 C92 C91 -50.4(4)
O9 C91 C92 N3 35.8(6)
Sn3 O10 C93 C94 79.7(5)
Sn3 O10 C93 C98 -106.4(4)
O10 C93 C94 C95 178.2(4)
C98 C93 C94 C95 4.3(7)
O10 C93 C94 C99 0.7(6)
C98 C93 C94 C99 -173.3(4)
C93 C94 C95 C96 -1.9(7)
C99 C94 C95 C96 175.7(4)
C94 C95 C96 C97 -1.1(7)
C95 C96 C97 C98 1.7(7)
C96 C97 C98 C93 0.7(7)
C96 C97 C98 C100 179.7(4)
O10 C93 C98 C97 -177.7(4)
C94 C93 C98 C97 -3.8(7)
O10 C93 C98 C100 3.3(6)
C94 C93 C98 C100 177.3(4)

loop_
_platon_squeeze_void_nr
_platon_squeeze_void_average_x
_platon_squeeze_void_average_y
_platon_squeeze_void_average_z
_platon_squeeze_void_volume
_platon_squeeze_void_count_electrons
_platon_squeeze_void_content
1 0.000 0.500 0.000 200 63 ' '
